data_7713824
loop_
_publ_author_name
'Horrer, G\"unther'
'Luff, Martin Simon'
'Radius, Udo'

_publ_section_title
;
 N Heterocyclic Carbene and Cyclic (Alkyl)(Amino)Carbene ligated
 Half-Sandwich Complexes of Chromium(II) and Chromium(I)
;
_journal_name_full 'Dalton Transactions'
_journal_paper_doi 10.1039/D3DT02123H
_journal_year 2023
_chemical_formula_moiety 'C15 H22 Cr N2'
_chemical_formula_sum 'C15 H22 Cr N2'
_chemical_formula_weight 282.34
_space_group_crystal_system monoclinic
_space_group_IT_number 14
_space_group_name_Hall '-P 2ybc'
_space_group_name_H-M_alt 'P 1 21/c 1'
_atom_sites_solution_hydrogens geom
_atom_sites_solution_primary dual
_atom_sites_solution_secondary difmap
_audit_creation_method SHELXL-2018/3
_audit_update_record
;
2023-07-06 deposited with the CCDC.	2023-08-22 downloaded from the CCDC.
;
_cell_angle_alpha 90
_cell_angle_beta 101.5660(10)
_cell_angle_gamma 90
_cell_formula_units_Z 8
_cell_length_a 12.67350(10)
_cell_length_b 10.56340(10)
_cell_length_c 21.8451(2)
_cell_measurement_reflns_used 15804
_cell_measurement_temperature 100(2)
_cell_measurement_theta_max 77.5220
_cell_measurement_theta_min 3.5690
_cell_volume 2865.13(5)
_computing_cell_refinement 'CrysAlisPro 1.171.40.53 (Rigaku OD, 2019)'
_computing_data_collection 'CrysAlisPro 1.171.40.53 (Rigaku OD, 2019)'
_computing_data_reduction 'CrysAlisPro 1.171.40.53 (Rigaku OD, 2019)'
_computing_molecular_graphics 'ShelXLe (Huebschle et all, 2011)'
_computing_publication_material 'SHELXL-2014/6 (Sheldrick, 2014)'
_computing_structure_refinement 'SHELXL-2018/3 (Sheldrick, 2018)'
_computing_structure_solution 'SHELXT 2014/5 (Sheldrick, 2014)'
_diffrn_ambient_temperature 100(2)
_diffrn_detector_area_resol_mean 10.0000
_diffrn_measured_fraction_theta_full 0.998
_diffrn_measured_fraction_theta_max 0.980
_diffrn_measurement_device_type 'XtaLAB Synergy, Dualflex, HyPix'
_diffrn_measurement_method '\w scans'
_diffrn_radiation_type CuK\a
_diffrn_radiation_wavelength 1.54184
_diffrn_reflns_av_R_equivalents 0.0403
_diffrn_reflns_av_unetI/netI 0.0303
_diffrn_reflns_Laue_measured_fraction_full 0.998
_diffrn_reflns_Laue_measured_fraction_max 0.980
_diffrn_reflns_limit_h_max 13
_diffrn_reflns_limit_h_min -16
_diffrn_reflns_limit_k_max 13
_diffrn_reflns_limit_k_min -12
_diffrn_reflns_limit_l_max 27
_diffrn_reflns_limit_l_min -27
_diffrn_reflns_number 28895
_diffrn_reflns_point_group_measured_fraction_full 0.998
_diffrn_reflns_point_group_measured_fraction_max 0.980
_diffrn_reflns_theta_full 72.000
_diffrn_reflns_theta_max 77.759
_diffrn_reflns_theta_min 3.560
_diffrn_source 'micro-focus sealed X-ray tube'
_exptl_absorpt_coefficient_mu 6.425
_exptl_absorpt_correction_T_max 0.813
_exptl_absorpt_correction_T_min 0.200
_exptl_absorpt_correction_type gaussian
_exptl_absorpt_process_details
;
CrysAlisPro 1.171.41.112a (Rigaku Oxford Diffraction, 2021)
Numerical absorption correction based on gaussian integration over
a multifaceted crystal model
Empirical absorption correction using spherical harmonics,
implemented in SCALE3 ABSPACK scaling algorithm.
;
_exptl_crystal_colour 'clear red'
_exptl_crystal_density_diffrn 1.309
_exptl_crystal_description plate
_exptl_crystal_F_000 1200
_exptl_crystal_size_max 0.210
_exptl_crystal_size_mid 0.120
_exptl_crystal_size_min 0.070
_refine_diff_density_max 0.392
_refine_diff_density_min -0.437
_refine_diff_density_rms 0.056
_refine_ls_extinction_method none
_refine_ls_goodness_of_fit_ref 1.051
_refine_ls_hydrogen_treatment constr
_refine_ls_matrix_type full
_refine_ls_number_parameters 333
_refine_ls_number_reflns 5981
_refine_ls_number_restraints 0
_refine_ls_restrained_S_all 1.051
_refine_ls_R_factor_all 0.0407
_refine_ls_R_factor_gt 0.0361
_refine_ls_shift/su_max 0.001
_refine_ls_shift/su_mean 0.000
_refine_ls_structure_factor_coef Fsqd
_refine_ls_weighting_details 'w=1/[\s^2^(Fo^2^)+(0.0472P)^2^+1.7295P] where P=(Fo^2^+2Fc^2^)/3'
_refine_ls_weighting_scheme calc
_refine_ls_wR_factor_gt 0.0927
_refine_ls_wR_factor_ref 0.0958
_reflns_Friedel_coverage 0.000
_reflns_number_gt 5395
_reflns_number_total 5981
_reflns_threshold_expression 'I > 2\s(I)'
_cod_data_source_file d3dt02123h2.cif
_cod_data_source_block compound_12
_cod_original_sg_symbol_H-M 'P 21/c'
_cod_database_code 7713824
_shelx_shelxl_version_number 2018/3
_shelx_space_group_comment
;
The symmetry employed for this shelxl refinement is uniquely defined
by the following loop, which should always be used as a source of
symmetry information in preference to the above space-group names.
They are only intended as comments.
;
_shelx_estimated_absorpt_t_min 0.346
_shelx_estimated_absorpt_t_max 0.662

loop_
_space_group_symop_operation_xyz
'x, y, z'
'-x, y+1/2, -z+1/2'
'-x, -y, -z'
'x, -y-1/2, z-1/2'

loop_
_atom_site_label
_atom_site_type_symbol
_atom_site_fract_x
_atom_site_fract_y
_atom_site_fract_z
_atom_site_U_iso_or_equiv
_atom_site_adp_type
_atom_site_occupancy
_atom_site_site_symmetry_order
_atom_site_calc_flag
_atom_site_refinement_flags_posn
_atom_site_refinement_flags_adp
_atom_site_refinement_flags_occupancy
_atom_site_disorder_assembly
_atom_site_disorder_group
C1_1 C 0.22312(14) 0.43075(16) 0.20106(8) 0.0182(3) Uani 1 1 d . . . . .
N1_1 N 0.14914(12) 0.35275(14) 0.16638(7) 0.0195(3) Uani 1 1 d . . . . .
C2_1 C 0.19153(15) 0.23322(17) 0.15853(8) 0.0215(4) Uani 1 1 d . . . . .
N2_1 N 0.31285(12) 0.35747(14) 0.21464(7) 0.0193(3) Uani 1 1 d . . . . .
C3_1 C 0.29491(15) 0.23590(17) 0.18940(8) 0.0215(4) Uani 1 1 d . . . . .
C4_1 C 0.04019(15) 0.39138(19) 0.13773(9) 0.0261(4) Uani 1 1 d . . . . .
H4A_1 H 0.032704 0.393549 0.092213 0.039 Uiso 1 1 calc R U . . .
H4B_1 H 0.025943 0.475796 0.152828 0.039 Uiso 1 1 calc R U . . .
H4C_1 H -0.011442 0.330813 0.148859 0.039 Uiso 1 1 calc R U . . .
C5_1 C 0.12652(17) 0.13062(18) 0.12235(9) 0.0276(4) Uani 1 1 d . . . . .
H5A_1 H 0.100232 0.158885 0.079265 0.041 Uiso 1 1 calc R U . . .
H5B_1 H 0.065128 0.110348 0.141649 0.041 Uiso 1 1 calc R U . . .
H5C_1 H 0.171416 0.055087 0.122338 0.041 Uiso 1 1 calc R U . . .
C6_1 C 0.37794(17) 0.13480(18) 0.20242(10) 0.0282(4) Uani 1 1 d . . . . .
H6A_1 H 0.352176 0.059447 0.177734 0.042 Uiso 1 1 calc R U . . .
H6B_1 H 0.391705 0.113495 0.246976 0.042 Uiso 1 1 calc R U . . .
H6C_1 H 0.444688 0.164793 0.191134 0.042 Uiso 1 1 calc R U . . .
C7_1 C 0.41818(14) 0.40384(19) 0.24490(9) 0.0259(4) Uani 1 1 d . . . . .
H7A_1 H 0.462701 0.416447 0.213541 0.039 Uiso 1 1 calc R U . . .
H7B_1 H 0.452814 0.341915 0.275923 0.039 Uiso 1 1 calc R U . . .
H7C_1 H 0.410185 0.484470 0.265689 0.039 Uiso 1 1 calc R U . . .
Cr1_2 Cr 0.20494(2) 0.61809(3) 0.22692(2) 0.01770(9) Uani 1 1 d . . . . .
C1_3 C 0.26595(15) 0.58147(19) 0.32362(8) 0.0248(4) Uani 1 1 d . . . . .
H1A_3 H 0.270857 0.491779 0.337039 0.030 Uiso 1 1 calc R U . . .
H1AB_3 H 0.326539 0.634787 0.344933 0.030 Uiso 1 1 calc R U . . .
C2_3 C 0.16102(16) 0.63793(19) 0.31119(9) 0.0258(4) Uani 1 1 d . . . . .
H2_3 H 0.149663 0.724047 0.327746 0.031 Uiso 1 1 calc R U . . .
C3_3 C 0.07447(15) 0.5737(2) 0.27085(9) 0.0284(4) Uani 1 1 d . . . . .
H3A_3 H 0.006780 0.621653 0.257039 0.034 Uiso 1 1 calc R U . . .
H3AB_3 H 0.063603 0.483277 0.279853 0.034 Uiso 1 1 calc R U . . .
C1_4 C 0.3087(2) 0.7120(2) 0.16927(12) 0.0430(6) Uani 1 1 d . . . . .
H1_4 H 0.380202 0.680717 0.162881 0.052 Uiso 1 1 calc R U . . .
C2_4 C 0.29188(19) 0.7977(2) 0.21529(11) 0.0384(5) Uani 1 1 d . . . . .
H2_4 H 0.349259 0.837937 0.247538 0.046 Uiso 1 1 calc R U . . .
C3_4 C 0.18155(19) 0.82317(19) 0.20591(10) 0.0343(5) Uani 1 1 d . . . . .
H3_4 H 0.146404 0.885370 0.229969 0.041 Uiso 1 1 calc R U . . .
C4_4 C 0.12979(19) 0.7529(2) 0.15396(10) 0.0366(5) Uani 1 1 d . . . . .
H4_4 H 0.051477 0.757084 0.134350 0.044 Uiso 1 1 calc R U . . .
C5_4 C 0.2083(2) 0.6831(2) 0.13152(10) 0.0420(6) Uani 1 1 d . . . . .
H5_4 H 0.195837 0.629349 0.093058 0.050 Uiso 1 1 calc R U . . .
C1_5 C 0.29814(14) 0.29811(17) 0.48278(8) 0.0208(3) Uani 1 1 d . . . . .
N1_5 N 0.38609(12) 0.34172(15) 0.52360(7) 0.0217(3) Uani 1 1 d . . . . .
C2_5 C 0.37565(15) 0.46899(18) 0.53797(8) 0.0240(4) Uani 1 1 d . . . . .
N2_5 N 0.23246(13) 0.40117(15) 0.47264(7) 0.0223(3) Uani 1 1 d . . . . .
C3_5 C 0.27866(16) 0.50690(18) 0.50566(9) 0.0250(4) Uani 1 1 d . . . . .
C4_5 C 0.48190(15) 0.2661(2) 0.54695(9) 0.0281(4) Uani 1 1 d . . . . .
H4A_5 H 0.475544 0.184184 0.525428 0.042 Uiso 1 1 calc R U . . .
H4B_5 H 0.488885 0.252371 0.591958 0.042 Uiso 1 1 calc R U . . .
H4C_5 H 0.545685 0.310759 0.539173 0.042 Uiso 1 1 calc R U . . .
C5_5 C 0.46229(16) 0.5414(2) 0.58025(9) 0.0295(4) Uani 1 1 d . . . . .
H5A_5 H 0.525549 0.547950 0.560965 0.044 Uiso 1 1 calc R U . . .
H5B_5 H 0.482085 0.497209 0.620364 0.044 Uiso 1 1 calc R U . . .
H5C_5 H 0.436021 0.626420 0.587125 0.044 Uiso 1 1 calc R U . . .
C6_5 C 0.22379(19) 0.63238(19) 0.50032(10) 0.0335(5) Uani 1 1 d . . . . .
H6A_5 H 0.206876 0.658425 0.456384 0.050 Uiso 1 1 calc R U . . .
H6B_5 H 0.271367 0.695223 0.524767 0.050 Uiso 1 1 calc R U . . .
H6C_5 H 0.157041 0.625984 0.516301 0.050 Uiso 1 1 calc R U . . .
C7_5 C 0.12608(16) 0.4025(2) 0.43178(9) 0.0282(4) Uani 1 1 d . . . . .
H7A_5 H 0.125753 0.462994 0.397723 0.042 Uiso 1 1 calc R U . . .
H7B_5 H 0.072060 0.427696 0.455852 0.042 Uiso 1 1 calc R U . . .
H7C_5 H 0.109035 0.317761 0.414337 0.042 Uiso 1 1 calc R U . . .
Cr1_6 Cr 0.27157(2) 0.12207(3) 0.43980(2) 0.02112(9) Uani 1 1 d . . . . .
C1_7 C 0.30836(19) 0.0169(2) 0.52416(10) 0.0363(5) Uani 1 1 d . . . . .
H1A_7 H 0.360222 -0.053738 0.525783 0.044 Uiso 1 1 calc R U . . .
H1AB_7 H 0.316070 0.065038 0.563687 0.044 Uiso 1 1 calc R U . . .
C2_7 C 0.20078(18) -0.0045(2) 0.48977(9) 0.0324(4) Uani 1 1 d . . . . .
H2_7 H 0.177991 -0.089997 0.472366 0.039 Uiso 1 1 calc R U . . .
C3_7 C 0.12935(17) 0.1007(2) 0.47808(10) 0.0302(4) Uani 1 1 d . . . . .
H3A_7 H 0.123342 0.154801 0.514238 0.036 Uiso 1 1 calc R U . . .
H3AB_7 H 0.060465 0.087742 0.448126 0.036 Uiso 1 1 calc R U . . .
C1_8 C 0.3622(2) 0.1776(3) 0.36820(11) 0.0474(7) Uani 1 1 d . . . . .
H1_8 H 0.411607 0.252049 0.370500 0.057 Uiso 1 1 calc R U . . .
C2_8 C 0.2526(2) 0.1756(2) 0.33882(10) 0.0394(5) Uani 1 1 d . . . . .
H2_8 H 0.209910 0.248539 0.317634 0.047 Uiso 1 1 calc R U . . .
C3_8 C 0.21674(17) 0.0517(2) 0.34080(9) 0.0349(5) Uani 1 1 d . . . . .
H3_8 H 0.142690 0.020763 0.322136 0.042 Uiso 1 1 calc R U . . .
C4_8 C 0.3018(2) -0.0234(2) 0.37051(10) 0.0396(5) Uani 1 1 d . . . . .
H4_8 H 0.299816 -0.117334 0.376014 0.047 Uiso 1 1 calc R U . . .
C5_8 C 0.39251(18) 0.0541(3) 0.38769(11) 0.0461(6) Uani 1 1 d . . . . .
H5_8 H 0.467135 0.025045 0.406321 0.055 Uiso 1 1 calc R U . . .

loop_
_atom_site_aniso_label
_atom_site_aniso_U_11
_atom_site_aniso_U_22
_atom_site_aniso_U_33
_atom_site_aniso_U_23
_atom_site_aniso_U_13
_atom_site_aniso_U_12
C1_1 0.0206(8) 0.0145(8) 0.0199(8) 0.0003(6) 0.0051(6) -0.0007(6)
N1_1 0.0214(7) 0.0152(7) 0.0218(7) 0.0000(6) 0.0043(6) -0.0009(6)
C2_1 0.0301(9) 0.0149(8) 0.0210(8) -0.0010(7) 0.0088(7) -0.0017(7)
N2_1 0.0207(7) 0.0148(7) 0.0223(7) -0.0003(6) 0.0041(6) 0.0011(6)
C3_1 0.0289(9) 0.0151(8) 0.0222(8) 0.0008(7) 0.0091(7) 0.0015(7)
C4_1 0.0226(9) 0.0251(10) 0.0291(10) -0.0023(8) 0.0014(7) -0.0001(7)
C5_1 0.0380(11) 0.0198(9) 0.0261(9) -0.0038(7) 0.0090(8) -0.0056(8)
C6_1 0.0347(10) 0.0194(9) 0.0324(10) 0.0022(8) 0.0109(8) 0.0080(8)
C7_1 0.0213(9) 0.0236(9) 0.0317(10) -0.0019(8) 0.0032(7) 0.0013(7)
Cr1_2 0.02074(15) 0.01313(15) 0.01941(15) -0.00020(10) 0.00447(11) 0.00080(10)
C1_3 0.0283(9) 0.0252(10) 0.0192(8) 0.0000(7) 0.0007(7) -0.0010(8)
C2_3 0.0290(10) 0.0274(10) 0.0225(9) -0.0033(8) 0.0088(7) 0.0004(8)
C3_3 0.0249(9) 0.0348(11) 0.0276(9) -0.0009(8) 0.0100(8) -0.0013(8)
C1_4 0.0481(13) 0.0306(12) 0.0601(15) 0.0224(11) 0.0342(12) 0.0071(10)
C2_4 0.0429(12) 0.0268(11) 0.0427(12) 0.0096(9) 0.0019(10) -0.0159(9)
C3_4 0.0541(13) 0.0136(9) 0.0370(11) 0.0029(8) 0.0135(10) 0.0059(9)
C4_4 0.0408(12) 0.0291(11) 0.0356(11) 0.0128(9) -0.0030(9) 0.0032(9)
C5_4 0.0865(18) 0.0200(10) 0.0239(10) 0.0031(8) 0.0215(11) -0.0037(11)
C1_5 0.0256(9) 0.0182(8) 0.0183(8) -0.0010(7) 0.0039(7) -0.0042(7)
N1_5 0.0261(7) 0.0192(7) 0.0200(7) -0.0015(6) 0.0047(6) -0.0040(6)
C2_5 0.0328(10) 0.0198(9) 0.0212(8) -0.0041(7) 0.0100(7) -0.0080(7)
N2_5 0.0260(8) 0.0194(7) 0.0214(7) -0.0029(6) 0.0045(6) -0.0043(6)
C3_5 0.0344(10) 0.0202(9) 0.0226(9) -0.0039(7) 0.0108(8) -0.0052(8)
C4_5 0.0274(9) 0.0290(10) 0.0261(9) -0.0006(8) 0.0008(7) -0.0014(8)
C5_5 0.0372(11) 0.0273(10) 0.0245(9) -0.0059(8) 0.0073(8) -0.0129(8)
C6_5 0.0456(12) 0.0224(10) 0.0336(11) -0.0051(8) 0.0109(9) 0.0009(9)
C7_5 0.0271(10) 0.0273(10) 0.0294(10) 0.0000(8) 0.0034(8) 0.0007(8)
Cr1_6 0.02762(17) 0.01598(16) 0.01948(16) -0.00152(11) 0.00402(12) -0.00490(11)
C1_7 0.0455(12) 0.0322(12) 0.0283(10) 0.0088(9) 0.0006(9) -0.0094(10)
C2_7 0.0450(12) 0.0258(10) 0.0266(10) 0.0040(8) 0.0079(9) -0.0139(9)
C3_7 0.0332(10) 0.0282(10) 0.0317(10) -0.0037(8) 0.0122(8) -0.0105(8)
C1_8 0.0674(16) 0.0494(15) 0.0336(11) -0.0215(11) 0.0295(11) -0.0393(13)
C2_8 0.0654(15) 0.0319(12) 0.0238(10) 0.0042(9) 0.0156(10) 0.0118(11)
C3_8 0.0304(10) 0.0520(14) 0.0222(9) -0.0097(9) 0.0046(8) -0.0132(10)
C4_8 0.0654(15) 0.0233(11) 0.0307(11) -0.0071(9) 0.0112(10) 0.0028(10)
C5_8 0.0298(11) 0.0756(19) 0.0318(11) -0.0125(12) 0.0037(9) 0.0112(12)

loop_
_atom_type_symbol
_atom_type_description
_atom_type_scat_dispersion_real
_atom_type_scat_dispersion_imag
_atom_type_scat_source
C C 0.0181 0.0091 'International Tables Vol C Tables 4.2.6.8 and 6.1.1.4'
H H 0.0000 0.0000 'International Tables Vol C Tables 4.2.6.8 and 6.1.1.4'
N N 0.0311 0.0180 'International Tables Vol C Tables 4.2.6.8 and 6.1.1.4'
Cr Cr -0.1635 2.4439 'International Tables Vol C Tables 4.2.6.8 and 6.1.1.4'

loop_
_geom_angle_atom_site_label_1
_geom_angle_atom_site_label_2
_geom_angle_atom_site_label_3
_geom_angle
_geom_angle_site_symmetry_1
_geom_angle_site_symmetry_3
_geom_angle_publ_flag
N2_1 C1_1 N1_1 103.29(14) . . ?
N2_1 C1_1 Cr1_2 127.98(13) . . ?
N1_1 C1_1 Cr1_2 128.73(13) . . ?
C1_1 N1_1 C2_1 112.17(15) . . ?
C1_1 N1_1 C4_1 123.96(15) . . ?
C2_1 N1_1 C4_1 123.78(15) . . ?
C3_1 C2_1 N1_1 106.19(16) . . ?
C3_1 C2_1 C5_1 131.26(18) . . ?
N1_1 C2_1 C5_1 122.55(17) . . ?
C1_1 N2_1 C3_1 111.99(15) . . ?
C1_1 N2_1 C7_1 124.10(15) . . ?
C3_1 N2_1 C7_1 123.49(15) . . ?
C2_1 C3_1 N2_1 106.35(16) . . ?
C2_1 C3_1 C6_1 131.33(18) . . ?
N2_1 C3_1 C6_1 122.11(17) . . ?
N1_1 C4_1 H4A_1 109.5 . . ?
N1_1 C4_1 H4B_1 109.5 . . ?
H4A_1 C4_1 H4B_1 109.5 . . ?
N1_1 C4_1 H4C_1 109.5 . . ?
H4A_1 C4_1 H4C_1 109.5 . . ?
H4B_1 C4_1 H4C_1 109.5 . . ?
C2_1 C5_1 H5A_1 109.5 . . ?
C2_1 C5_1 H5B_1 109.5 . . ?
H5A_1 C5_1 H5B_1 109.5 . . ?
C2_1 C5_1 H5C_1 109.5 . . ?
H5A_1 C5_1 H5C_1 109.5 . . ?
H5B_1 C5_1 H5C_1 109.5 . . ?
C3_1 C6_1 H6A_1 109.5 . . ?
C3_1 C6_1 H6B_1 109.5 . . ?
H6A_1 C6_1 H6B_1 109.5 . . ?
C3_1 C6_1 H6C_1 109.5 . . ?
H6A_1 C6_1 H6C_1 109.5 . . ?
H6B_1 C6_1 H6C_1 109.5 . . ?
N2_1 C7_1 H7A_1 109.5 . . ?
N2_1 C7_1 H7B_1 109.5 . . ?
H7A_1 C7_1 H7B_1 109.5 . . ?
N2_1 C7_1 H7C_1 109.5 . . ?
H7A_1 C7_1 H7C_1 109.5 . . ?
H7B_1 C7_1 H7C_1 109.5 . . ?
C2_3 Cr1_2 C1_1 114.06(7) . . ?
C2_3 Cr1_2 C3_3 40.21(8) . . ?
C1_1 Cr1_2 C3_3 92.93(7) . . ?
C2_3 Cr1_2 C1_3 40.09(8) . . ?
C1_1 Cr1_2 C1_3 93.35(7) . . ?
C3_3 Cr1_2 C1_3 70.92(7) . . ?
C2_3 Cr1_2 C5_4 152.02(9) . . ?
C1_1 Cr1_2 C5_4 90.88(7) . . ?
C3_3 Cr1_2 C5_4 131.35(9) . . ?
C1_3 Cr1_2 C5_4 157.09(9) . . ?
C2_3 Cr1_2 C4_4 115.44(9) . . ?
C1_1 Cr1_2 C4_4 118.19(8) . . ?
C3_3 Cr1_2 C4_4 101.92(9) . . ?
C1_3 Cr1_2 C4_4 148.25(8) . . ?
C5_4 Cr1_2 C4_4 37.12(9) . . ?
C2_3 Cr1_2 C3_4 92.12(8) . . ?
C1_1 Cr1_2 C3_4 152.56(7) . . ?
C3_3 Cr1_2 C3_4 103.00(8) . . ?
C1_3 Cr1_2 C3_4 112.83(8) . . ?
C5_4 Cr1_2 C3_4 61.82(8) . . ?
C4_4 Cr1_2 C3_4 36.96(8) . . ?
C2_3 Cr1_2 C1_4 139.82(10) . . ?
C1_1 Cr1_2 C1_4 99.18(8) . . ?
C3_3 Cr1_2 C1_4 162.75(9) . . ?
C1_3 Cr1_2 C1_4 120.16(9) . . ?
C5_4 Cr1_2 C1_4 36.96(10) . . ?
C4_4 Cr1_2 C1_4 61.48(9) . . ?
C3_4 Cr1_2 C1_4 61.23(8) . . ?
C2_3 Cr1_2 C2_4 104.22(9) . . ?
C1_1 Cr1_2 C2_4 133.79(8) . . ?
C3_3 Cr1_2 C2_4 133.26(9) . . ?
C1_3 Cr1_2 C2_4 100.22(8) . . ?
C5_4 Cr1_2 C2_4 61.59(9) . . ?
C4_4 Cr1_2 C2_4 61.37(9) . . ?
C3_4 Cr1_2 C2_4 36.57(9) . . ?
C1_4 Cr1_2 C2_4 36.60(9) . . ?
C2_3 C1_3 Cr1_2 66.34(10) . . ?
C2_3 C1_3 H1A_3 117.1 . . ?
Cr1_2 C1_3 H1A_3 117.1 . . ?
C2_3 C1_3 H1AB_3 117.1 . . ?
Cr1_2 C1_3 H1AB_3 117.1 . . ?
H1A_3 C1_3 H1AB_3 114.1 . . ?
C3_3 C2_3 C1_3 119.11(18) . . ?
C3_3 C2_3 Cr1_2 73.14(11) . . ?
C1_3 C2_3 Cr1_2 73.57(10) . . ?
C3_3 C2_3 H2_3 120.4 . . ?
C1_3 C2_3 H2_3 120.4 . . ?
Cr1_2 C2_3 H2_3 120.4 . . ?
C2_3 C3_3 Cr1_2 66.66(10) . . ?
C2_3 C3_3 H3A_3 117.0 . . ?
Cr1_2 C3_3 H3A_3 117.0 . . ?
C2_3 C3_3 H3AB_3 117.0 . . ?
Cr1_2 C3_3 H3AB_3 117.0 . . ?
H3A_3 C3_3 H3AB_3 114.1 . . ?
C2_4 C1_4 C5_4 108.1(2) . . ?
C2_4 C1_4 Cr1_2 71.95(12) . . ?
C5_4 C1_4 Cr1_2 70.55(12) . . ?
C2_4 C1_4 H1_4 125.9 . . ?
C5_4 C1_4 H1_4 125.9 . . ?
Cr1_2 C1_4 H1_4 125.9 . . ?
C3_4 C2_4 C1_4 108.1(2) . . ?
C3_4 C2_4 Cr1_2 71.24(12) . . ?
C1_4 C2_4 Cr1_2 71.45(12) . . ?
C3_4 C2_4 H2_4 125.9 . . ?
C1_4 C2_4 H2_4 125.9 . . ?
Cr1_2 C2_4 H2_4 125.9 . . ?
C2_4 C3_4 C4_4 108.0(2) . . ?
C2_4 C3_4 Cr1_2 72.19(12) . . ?
C4_4 C3_4 Cr1_2 70.90(12) . . ?
C2_4 C3_4 H3_4 125.9 . . ?
C4_4 C3_4 H3_4 125.9 . . ?
Cr1_2 C3_4 H3_4 125.9 . . ?
C5_4 C4_4 C3_4 108.1(2) . . ?
C5_4 C4_4 Cr1_2 71.31(12) . . ?
C3_4 C4_4 Cr1_2 72.13(12) . . ?
C5_4 C4_4 H4_4 125.9 . . ?
C3_4 C4_4 H4_4 125.9 . . ?
Cr1_2 C4_4 H4_4 125.9 . . ?
C4_4 C5_4 C1_4 107.7(2) . . ?
C4_4 C5_4 Cr1_2 71.57(12) . . ?
C1_4 C5_4 Cr1_2 72.49(12) . . ?
C4_4 C5_4 H5_4 126.0 . . ?
C1_4 C5_4 H5_4 126.0 . . ?
Cr1_2 C5_4 H5_4 126.0 . . ?
N1_5 C1_5 N2_5 103.28(15) . . ?
N1_5 C1_5 Cr1_6 129.48(14) . . ?
N2_5 C1_5 Cr1_6 127.10(13) . . ?
C1_5 N1_5 C2_5 111.85(16) . . ?
C1_5 N1_5 C4_5 124.00(16) . . ?
C2_5 N1_5 C4_5 124.08(16) . . ?
C3_5 C2_5 N1_5 106.63(16) . . ?
C3_5 C2_5 C5_5 130.56(18) . . ?
N1_5 C2_5 C5_5 122.79(18) . . ?
C1_5 N2_5 C3_5 112.16(16) . . ?
C1_5 N2_5 C7_5 124.52(16) . . ?
C3_5 N2_5 C7_5 123.32(17) . . ?
C2_5 C3_5 N2_5 106.08(17) . . ?
C2_5 C3_5 C6_5 131.79(19) . . ?
N2_5 C3_5 C6_5 122.10(18) . . ?
N1_5 C4_5 H4A_5 109.5 . . ?
N1_5 C4_5 H4B_5 109.5 . . ?
H4A_5 C4_5 H4B_5 109.5 . . ?
N1_5 C4_5 H4C_5 109.5 . . ?
H4A_5 C4_5 H4C_5 109.5 . . ?
H4B_5 C4_5 H4C_5 109.5 . . ?
C2_5 C5_5 H5A_5 109.5 . . ?
C2_5 C5_5 H5B_5 109.5 . . ?
H5A_5 C5_5 H5B_5 109.5 . . ?
C2_5 C5_5 H5C_5 109.5 . . ?
H5A_5 C5_5 H5C_5 109.5 . . ?
H5B_5 C5_5 H5C_5 109.5 . . ?
C3_5 C6_5 H6A_5 109.5 . . ?
C3_5 C6_5 H6B_5 109.5 . . ?
H6A_5 C6_5 H6B_5 109.5 . . ?
C3_5 C6_5 H6C_5 109.5 . . ?
H6A_5 C6_5 H6C_5 109.5 . . ?
H6B_5 C6_5 H6C_5 109.5 . . ?
N2_5 C7_5 H7A_5 109.5 . . ?
N2_5 C7_5 H7B_5 109.5 . . ?
H7A_5 C7_5 H7B_5 109.5 . . ?
N2_5 C7_5 H7C_5 109.5 . . ?
H7A_5 C7_5 H7C_5 109.5 . . ?
H7B_5 C7_5 H7C_5 109.5 . . ?
C2_7 Cr1_6 C1_5 113.11(8) . . ?
C2_7 Cr1_6 C1_7 40.29(8) . . ?
C1_5 Cr1_6 C1_7 95.09(8) . . ?
C2_7 Cr1_6 C3_7 39.64(9) . . ?
C1_5 Cr1_6 C3_7 89.47(7) . . ?
C1_7 Cr1_6 C3_7 70.24(9) . . ?
C2_7 Cr1_6 C1_8 154.54(9) . . ?
C1_5 Cr1_6 C1_8 91.26(8) . . ?
C1_7 Cr1_6 C1_8 134.64(11) . . ?
C3_7 Cr1_6 C1_8 154.84(10) . . ?
C2_7 Cr1_6 C5_8 119.20(11) . . ?
C1_5 Cr1_6 C5_8 117.24(9) . . ?
C1_7 Cr1_6 C5_8 102.91(10) . . ?
C3_7 Cr1_6 C5_8 153.17(10) . . ?
C1_8 Cr1_6 C5_8 37.15(11) . . ?
C2_7 Cr1_6 C2_8 135.90(9) . . ?
C1_5 Cr1_6 C2_8 101.20(8) . . ?
C1_7 Cr1_6 C2_8 161.37(9) . . ?
C3_7 Cr1_6 C2_8 118.48(9) . . ?
C1_8 Cr1_6 C2_8 36.98(10) . . ?
C5_8 Cr1_6 C2_8 61.51(9) . . ?
C2_7 Cr1_6 C4_8 93.72(9) . . ?
C1_5 Cr1_6 C4_8 152.01(8) . . ?
C1_7 Cr1_6 C4_8 100.93(9) . . ?
C3_7 Cr1_6 C4_8 117.47(9) . . ?
C1_8 Cr1_6 C4_8 61.22(9) . . ?
C5_8 Cr1_6 C4_8 36.69(10) . . ?
C2_8 Cr1_6 C4_8 60.55(8) . . ?
C2_7 Cr1_6 C3_8 102.25(8) . . ?
C1_5 Cr1_6 C3_8 135.79(8) . . ?
C1_7 Cr1_6 C3_8 129.07(9) . . ?
C3_7 Cr1_6 C3_8 102.55(8) . . ?
C1_8 Cr1_6 C3_8 60.74(8) . . ?
C5_8 Cr1_6 C3_8 60.72(8) . . ?
C2_8 Cr1_6 C3_8 35.93(9) . . ?
C4_8 Cr1_6 C3_8 35.94(9) . . ?
C2_7 C1_7 Cr1_6 66.90(11) . . ?
C2_7 C1_7 H1A_7 117.0 . . ?
Cr1_6 C1_7 H1A_7 117.0 . . ?
C2_7 C1_7 H1AB_7 117.0 . . ?
Cr1_6 C1_7 H1AB_7 117.0 . . ?
H1A_7 C1_7 H1AB_7 114.0 . . ?
C3_7 C2_7 C1_7 118.3(2) . . ?
C3_7 C2_7 Cr1_6 74.05(11) . . ?
C1_7 C2_7 Cr1_6 72.81(11) . . ?
C3_7 C2_7 H2_7 120.8 . . ?
C1_7 C2_7 H2_7 120.8 . . ?
Cr1_6 C2_7 H2_7 120.8 . . ?
C2_7 C3_7 Cr1_6 66.31(11) . . ?
C2_7 C3_7 H3A_7 117.1 . . ?
Cr1_6 C3_7 H3A_7 117.1 . . ?
C2_7 C3_7 H3AB_7 117.1 . . ?
Cr1_6 C3_7 H3AB_7 117.1 . . ?
H3A_7 C3_7 H3AB_7 114.1 . . ?
C5_8 C1_8 C2_8 108.0(2) . . ?
C5_8 C1_8 Cr1_6 71.69(13) . . ?
C2_8 C1_8 Cr1_6 73.24(12) . . ?
C5_8 C1_8 H1_8 125.8 . . ?
C2_8 C1_8 H1_8 125.8 . . ?
Cr1_6 C1_8 H1_8 125.8 . . ?
C3_8 C2_8 C1_8 107.4(2) . . ?
C3_8 C2_8 Cr1_6 72.74(12) . . ?
C1_8 C2_8 Cr1_6 69.78(12) . . ?
C3_8 C2_8 H2_8 126.2 . . ?
C1_8 C2_8 H2_8 126.2 . . ?
Cr1_6 C2_8 H2_8 126.2 . . ?
C2_8 C3_8 C4_8 109.0(2) . . ?
C2_8 C3_8 Cr1_6 71.33(12) . . ?
C4_8 C3_8 Cr1_6 71.35(12) . . ?
C2_8 C3_8 H3_8 125.5 . . ?
C4_8 C3_8 H3_8 125.5 . . ?
Cr1_6 C3_8 H3_8 125.5 . . ?
C3_8 C4_8 C5_8 108.0(2) . . ?
C3_8 C4_8 Cr1_6 72.71(12) . . ?
C5_8 C4_8 Cr1_6 70.15(13) . . ?
C3_8 C4_8 H4_8 125.9 . . ?
C5_8 C4_8 H4_8 125.9 . . ?
Cr1_6 C4_8 H4_8 125.9 . . ?
C4_8 C5_8 C1_8 107.6(2) . . ?
C4_8 C5_8 Cr1_6 73.16(13) . . ?
C1_8 C5_8 Cr1_6 71.16(13) . . ?
C4_8 C5_8 H5_8 126.0 . . ?
C1_8 C5_8 H5_8 126.0 . . ?
Cr1_6 C5_8 H5_8 126.0 . . ?

loop_
_geom_bond_atom_site_label_1
_geom_bond_atom_site_label_2
_geom_bond_distance
_geom_bond_site_symmetry_2
_geom_bond_publ_flag
C1_1 N2_1 1.358(2) . ?
C1_1 N1_1 1.359(2) . ?
C1_1 Cr1_2 2.0834(17) . ?
N1_1 C2_1 1.396(2) . ?
N1_1 C4_1 1.455(2) . ?
C2_1 C3_1 1.348(3) . ?
C2_1 C5_1 1.489(3) . ?
N2_1 C3_1 1.398(2) . ?
N2_1 C7_1 1.451(2) . ?
C3_1 C6_1 1.486(3) . ?
C4_1 H4A_1 0.9800 . ?
C4_1 H4B_1 0.9800 . ?
C4_1 H4C_1 0.9800 . ?
C5_1 H5A_1 0.9800 . ?
C5_1 H5B_1 0.9800 . ?
C5_1 H5C_1 0.9800 . ?
C6_1 H6A_1 0.9800 . ?
C6_1 H6B_1 0.9800 . ?
C6_1 H6C_1 0.9800 . ?
C7_1 H7A_1 0.9800 . ?
C7_1 H7B_1 0.9800 . ?
C7_1 H7C_1 0.9800 . ?
Cr1_2 C2_3 2.0379(18) . ?
Cr1_2 C3_3 2.1241(18) . ?
Cr1_2 C1_3 2.1342(18) . ?
Cr1_2 C5_4 2.203(2) . ?
Cr1_2 C4_4 2.206(2) . ?
Cr1_2 C3_4 2.222(2) . ?
Cr1_2 C1_4 2.228(2) . ?
Cr1_2 C2_4 2.234(2) . ?
C1_3 C2_3 1.433(3) . ?
C1_3 H1A_3 0.9900 . ?
C1_3 H1AB_3 0.9900 . ?
C2_3 C3_3 1.433(3) . ?
C2_3 H2_3 1.0000 . ?
C3_3 H3A_3 0.9900 . ?
C3_3 H3AB_3 0.9900 . ?
C1_4 C2_4 1.401(4) . ?
C1_4 C5_4 1.404(4) . ?
C1_4 H1_4 1.0000 . ?
C2_4 C3_4 1.398(3) . ?
C2_4 H2_4 1.0000 . ?
C3_4 C4_4 1.404(3) . ?
C3_4 H3_4 1.0000 . ?
C4_4 C5_4 1.403(3) . ?
C4_4 H4_4 1.0000 . ?
C5_4 H5_4 1.0000 . ?
C1_5 N1_5 1.361(2) . ?
C1_5 N2_5 1.361(2) . ?
C1_5 Cr1_6 2.0799(18) . ?
N1_5 C2_5 1.393(2) . ?
N1_5 C4_5 1.458(2) . ?
C2_5 C3_5 1.350(3) . ?
C2_5 C5_5 1.496(3) . ?
N2_5 C3_5 1.393(2) . ?
N2_5 C7_5 1.460(3) . ?
C3_5 C6_5 1.490(3) . ?
C4_5 H4A_5 0.9800 . ?
C4_5 H4B_5 0.9800 . ?
C4_5 H4C_5 0.9800 . ?
C5_5 H5A_5 0.9800 . ?
C5_5 H5B_5 0.9800 . ?
C5_5 H5C_5 0.9800 . ?
C6_5 H6A_5 0.9800 . ?
C6_5 H6B_5 0.9800 . ?
C6_5 H6C_5 0.9800 . ?
C7_5 H7A_5 0.9800 . ?
C7_5 H7B_5 0.9800 . ?
C7_5 H7C_5 0.9800 . ?
Cr1_6 C2_7 2.0435(19) . ?
Cr1_6 C1_7 2.122(2) . ?
Cr1_6 C3_7 2.1455(19) . ?
Cr1_6 C1_8 2.198(2) . ?
Cr1_6 C5_8 2.205(2) . ?
Cr1_6 C2_8 2.243(2) . ?
Cr1_6 C4_8 2.243(2) . ?
Cr1_6 C3_8 2.261(2) . ?
C1_7 C2_7 1.436(3) . ?
C1_7 H1A_7 0.9900 . ?
C1_7 H1AB_7 0.9900 . ?
C2_7 C3_7 1.424(3) . ?
C2_7 H2_7 1.0000 . ?
C3_7 H3A_7 0.9900 . ?
C3_7 H3AB_7 0.9900 . ?
C1_8 C5_8 1.402(4) . ?
C1_8 C2_8 1.409(4) . ?
C1_8 H1_8 1.0000 . ?
C2_8 C3_8 1.389(3) . ?
C2_8 H2_8 1.0000 . ?
C3_8 C4_8 1.390(3) . ?
C3_8 H3_8 1.0000 . ?
C4_8 C5_8 1.400(4) . ?
C4_8 H4_8 1.0000 . ?
C5_8 H5_8 1.0000 . ?

loop_
_geom_torsion_atom_site_label_1
_geom_torsion_atom_site_label_2
_geom_torsion_atom_site_label_3
_geom_torsion_atom_site_label_4
_geom_torsion
_geom_torsion_site_symmetry_1
_geom_torsion_site_symmetry_2
_geom_torsion_site_symmetry_3
_geom_torsion_site_symmetry_4
_geom_torsion_publ_flag
N2_1 C1_1 N1_1 C2_1 0.12(18) . . . . ?
Cr1_2 C1_1 N1_1 C2_1 179.67(12) . . . . ?
N2_1 C1_1 N1_1 C4_1 -176.59(15) . . . . ?
Cr1_2 C1_1 N1_1 C4_1 3.0(2) . . . . ?
C1_1 N1_1 C2_1 C3_1 0.32(19) . . . . ?
C4_1 N1_1 C2_1 C3_1 177.04(16) . . . . ?
C1_1 N1_1 C2_1 C5_1 179.96(16) . . . . ?
C4_1 N1_1 C2_1 C5_1 -3.3(3) . . . . ?
N1_1 C1_1 N2_1 C3_1 -0.51(18) . . . . ?
Cr1_2 C1_1 N2_1 C3_1 179.93(12) . . . . ?
N1_1 C1_1 N2_1 C7_1 172.30(15) . . . . ?
Cr1_2 C1_1 N2_1 C7_1 -7.3(2) . . . . ?
N1_1 C2_1 C3_1 N2_1 -0.60(18) . . . . ?
C5_1 C2_1 C3_1 N2_1 179.80(18) . . . . ?
N1_1 C2_1 C3_1 C6_1 174.12(18) . . . . ?
C5_1 C2_1 C3_1 C6_1 -5.5(3) . . . . ?
C1_1 N2_1 C3_1 C2_1 0.73(19) . . . . ?
C7_1 N2_1 C3_1 C2_1 -172.13(16) . . . . ?
C1_1 N2_1 C3_1 C6_1 -174.60(16) . . . . ?
C7_1 N2_1 C3_1 C6_1 12.5(3) . . . . ?
Cr1_2 C1_3 C2_3 C3_3 59.32(16) . . . . ?
C1_3 C2_3 C3_3 Cr1_2 -59.54(16) . . . . ?
C5_4 C1_4 C2_4 C3_4 -0.6(2) . . . . ?
Cr1_2 C1_4 C2_4 C3_4 -62.19(15) . . . . ?
C5_4 C1_4 C2_4 Cr1_2 61.62(15) . . . . ?
C1_4 C2_4 C3_4 C4_4 0.1(2) . . . . ?
Cr1_2 C2_4 C3_4 C4_4 -62.26(15) . . . . ?
C1_4 C2_4 C3_4 Cr1_2 62.32(15) . . . . ?
C2_4 C3_4 C4_4 C5_4 0.5(2) . . . . ?
Cr1_2 C3_4 C4_4 C5_4 -62.62(15) . . . . ?
C2_4 C3_4 C4_4 Cr1_2 63.10(15) . . . . ?
C3_4 C4_4 C5_4 C1_4 -0.8(2) . . . . ?
Cr1_2 C4_4 C5_4 C1_4 -63.97(15) . . . . ?
C3_4 C4_4 C5_4 Cr1_2 63.15(15) . . . . ?
C2_4 C1_4 C5_4 C4_4 0.9(2) . . . . ?
Cr1_2 C1_4 C5_4 C4_4 63.37(14) . . . . ?
C2_4 C1_4 C5_4 Cr1_2 -62.52(15) . . . . ?
N2_5 C1_5 N1_5 C2_5 -0.56(19) . . . . ?
Cr1_6 C1_5 N1_5 C2_5 175.25(12) . . . . ?
N2_5 C1_5 N1_5 C4_5 -177.63(15) . . . . ?
Cr1_6 C1_5 N1_5 C4_5 -1.8(3) . . . . ?
C1_5 N1_5 C2_5 C3_5 0.2(2) . . . . ?
C4_5 N1_5 C2_5 C3_5 177.27(16) . . . . ?
C1_5 N1_5 C2_5 C5_5 -178.09(16) . . . . ?
C4_5 N1_5 C2_5 C5_5 -1.0(3) . . . . ?
N1_5 C1_5 N2_5 C3_5 0.72(19) . . . . ?
Cr1_6 C1_5 N2_5 C3_5 -175.22(12) . . . . ?
N1_5 C1_5 N2_5 C7_5 -179.64(16) . . . . ?
Cr1_6 C1_5 N2_5 C7_5 4.4(2) . . . . ?
N1_5 C2_5 C3_5 N2_5 0.25(19) . . . . ?
C5_5 C2_5 C3_5 N2_5 178.35(17) . . . . ?
N1_5 C2_5 C3_5 C6_5 -177.91(19) . . . . ?
C5_5 C2_5 C3_5 C6_5 0.2(3) . . . . ?
C1_5 N2_5 C3_5 C2_5 -0.6(2) . . . . ?
C7_5 N2_5 C3_5 C2_5 179.73(16) . . . . ?
C1_5 N2_5 C3_5 C6_5 177.75(16) . . . . ?
C7_5 N2_5 C3_5 C6_5 -1.9(3) . . . . ?
Cr1_6 C1_7 C2_7 C3_7 -60.44(16) . . . . ?
C1_7 C2_7 C3_7 Cr1_6 59.80(16) . . . . ?
C5_8 C1_8 C2_8 C3_8 0.3(2) . . . . ?
Cr1_6 C1_8 C2_8 C3_8 -63.46(14) . . . . ?
C5_8 C1_8 C2_8 Cr1_6 63.72(15) . . . . ?
C1_8 C2_8 C3_8 C4_8 -0.2(2) . . . . ?
Cr1_6 C2_8 C3_8 C4_8 -61.77(15) . . . . ?
C1_8 C2_8 C3_8 Cr1_6 61.53(14) . . . . ?
C2_8 C3_8 C4_8 C5_8 0.1(2) . . . . ?
Cr1_6 C3_8 C4_8 C5_8 -61.63(15) . . . . ?
C2_8 C3_8 C4_8 Cr1_6 61.76(15) . . . . ?
C3_8 C4_8 C5_8 C1_8 0.0(2) . . . . ?
Cr1_6 C4_8 C5_8 C1_8 -63.25(15) . . . . ?
C3_8 C4_8 C5_8 Cr1_6 63.27(15) . . . . ?
C2_8 C1_8 C5_8 C4_8 -0.2(2) . . . . ?
Cr1_6 C1_8 C5_8 C4_8 64.56(16) . . . . ?
C2_8 C1_8 C5_8 Cr1_6 -64.73(14) . . . . ?
